data_7127176
loop_
_publ_author_name
'Prodius, Denis'
'Klocke, Matthew'
'Smetana, Volodymyr'
'Alammar, Tarek'
'Perez Garcia, Marilu'
'Windus, Theresa L.'
'Nlebedim, Ikenna C.'
'Mudring, Anja-Verena'

_publ_section_title
;
 Rationally designed rare earth separation by selective oxalate
 solubilization.
;
_journal_issue 77
_journal_name_full 'Chemical communications (Cambridge, England)'
_journal_page_first 11386
_journal_page_last 11389
_journal_paper_doi 10.1039/d0cc02270e
_journal_volume 56
_journal_year 2020
_chemical_formula_sum 'C27 H48 N4 O19 Yb'
_chemical_formula_weight 905.73
_space_group_crystal_system triclinic
_space_group_IT_number 2
_space_group_name_Hall '-P 1'
_space_group_name_H-M_alt 'P -1'
_atom_sites_solution_hydrogens geom
_audit_creation_method SHELXL-2014/6
_audit_update_record
;
2019-02-19 deposited with the CCDC.	2020-08-18 downloaded from the CCDC.
;
_cell_angle_alpha 64.1820(10)
_cell_angle_beta 80.6390(10)
_cell_angle_gamma 75.3080(10)
_cell_formula_units_Z 2
_cell_length_a 11.61220(10)
_cell_length_b 12.8415(2)
_cell_length_c 14.4646(2)
_cell_measurement_reflns_used 72004
_cell_measurement_temperature 173(2)
_cell_measurement_theta_max 46.828
_cell_measurement_theta_min 1.567
_cell_volume 1874.77(5)
_computing_structure_refinement 'SHELXL-2014/6 (Sheldrick, 2014)'
_diffrn_ambient_temperature 173(2)
_diffrn_measured_fraction_theta_full 0.999
_diffrn_measured_fraction_theta_max 0.852
_diffrn_measurement_device_type 'Bruker CCD'
_diffrn_radiation_type MoK\a
_diffrn_radiation_wavelength 0.71073
_diffrn_reflns_av_R_equivalents 0.0267
_diffrn_reflns_av_unetI/netI 0.0415
_diffrn_reflns_Laue_measured_fraction_full 0.999
_diffrn_reflns_Laue_measured_fraction_max 0.852
_diffrn_reflns_limit_h_max 21
_diffrn_reflns_limit_h_min -23
_diffrn_reflns_limit_k_max 26
_diffrn_reflns_limit_k_min -26
_diffrn_reflns_limit_l_max 27
_diffrn_reflns_limit_l_min -28
_diffrn_reflns_number 72004
_diffrn_reflns_point_group_measured_fraction_full 0.999
_diffrn_reflns_point_group_measured_fraction_max 0.852
_diffrn_reflns_theta_full 25.250
_diffrn_reflns_theta_max 46.828
_diffrn_reflns_theta_min 1.567
_exptl_absorpt_coefficient_mu 2.575
_exptl_absorpt_correction_T_max 0.17
_exptl_absorpt_correction_T_min 0.11
_exptl_absorpt_correction_type empirical
_exptl_absorpt_process_details 'Blessing, 1995'
_exptl_crystal_density_diffrn 1.604
_exptl_crystal_description 'irregular fragment'
_exptl_crystal_F_000 920
_exptl_crystal_size_max 0.100
_exptl_crystal_size_mid 0.100
_exptl_crystal_size_min 0.100
_refine_diff_density_max 2.758
_refine_diff_density_min -2.648
_refine_diff_density_rms 0.168
_refine_ls_extinction_method none
_refine_ls_goodness_of_fit_ref 0.748
_refine_ls_hydrogen_treatment constr
_refine_ls_matrix_type full
_refine_ls_number_parameters 410
_refine_ls_number_reflns 28918
_refine_ls_number_restraints 2
_refine_ls_restrained_S_all 0.749
_refine_ls_R_factor_all 0.0744
_refine_ls_R_factor_gt 0.0489
_refine_ls_shift/su_max 0.001
_refine_ls_shift/su_mean 0.000
_refine_ls_structure_factor_coef Fsqd
_refine_ls_weighting_details 'w=1/[\s^2^(Fo^2^)+(0.2000P)^2^] where P=(Fo^2^+2Fc^2^)/3'
_refine_ls_weighting_scheme calc
_refine_ls_wR_factor_gt 0.1597
_refine_ls_wR_factor_ref 0.2008
_reflns_Friedel_coverage 0.000
_reflns_number_gt 20604
_reflns_number_total 28918
_reflns_threshold_expression 'I > 2\s(I)'
_cod_data_source_file d0cc02270e2.cif
_cod_data_source_block ybb1070
_cod_depositor_comments 'Adding full bibliography for 7127165--7127177.cif.'
_cod_database_code 7127176
_shelx_space_group_comment
;
The symmetry employed for this shelxl refinement is uniquely defined
by the following loop, which should always be used as a source of
symmetry information in preference to the above space-group names.
They are only intended as comments.
;
_shelx_estimated_absorpt_t_min 0.783
_shelx_estimated_absorpt_t_max 0.783
_shelxl_version_number 2014/6

loop_
_space_group_symop_operation_xyz
'x, y, z'
'-x, -y, -z'

loop_
_atom_site_label
_atom_site_type_symbol
_atom_site_fract_x
_atom_site_fract_y
_atom_site_fract_z
_atom_site_U_iso_or_equiv
_atom_site_adp_type
_atom_site_occupancy
_atom_site_site_symmetry_order
_atom_site_calc_flag
_atom_site_refinement_flags_posn
_atom_site_refinement_flags_adp
_atom_site_refinement_flags_occupancy
_atom_site_disorder_assembly
_atom_site_disorder_group
C1 C 0.0326(2) -0.0651(2) 0.51429(18) 0.0224(3) Uani 1 1 d . . . . .
C2 C 0.4388(3) 0.0509(3) 0.2086(2) 0.0303(5) Uani 1 1 d . . . . .
C3 C 0.4387(2) -0.0730(2) 0.2985(2) 0.0279(4) Uani 1 1 d . . . . .
C4 C 0.2255(3) 0.2693(2) 0.4103(2) 0.0301(4) Uani 1 1 d . . . . .
C5 C 0.2484(4) 0.1500(3) 0.5070(3) 0.0366(6) Uani 1 1 d . . . . .
C6 C 0.0944(3) 0.0505(4) 0.1609(3) 0.0365(6) Uani 1 1 d . . . . .
C7 C 0.0680(3) 0.1865(4) 0.1278(2) 0.0380(6) Uani 1 1 d . . . . .
O5 O 0.1219(2) -0.08302(18) 0.45787(19) 0.0294(4) Uani 1 1 d . . . . .
O6 O 0.00953(18) 0.14130(16) 0.40818(16) 0.0287(3) Uani 1 1 d . . . . .
O7 O 0.3535(2) -0.0789(2) 0.36538(18) 0.0342(4) Uani 1 1 d . . . . .
O8 O 0.3509(2) 0.1313(2) 0.21355(19) 0.0360(5) Uani 1 1 d . . . . .
O9 O 0.5218(3) 0.0622(3) 0.1413(2) 0.0438(6) Uani 1 1 d . . . . .
O10 O 0.5222(2) -0.1560(2) 0.2983(2) 0.0411(6) Uani 1 1 d . . . . .
O11 O 0.1461(3) -0.0102(2) 0.2444(2) 0.0377(5) Uani 1 1 d . . . . .
O12 O 0.0958(2) 0.2187(2) 0.19152(19) 0.0372(5) Uani 1 1 d . . . . .
O13 O 0.0652(4) 0.0121(4) 0.1040(3) 0.0570(9) Uani 1 1 d . . . . .
O14 O 0.0226(4) 0.2514(4) 0.0449(2) 0.0556(8) Uani 1 1 d . . . . .
O15 O 0.2097(2) 0.25891(18) 0.32951(16) 0.0294(3) Uani 1 1 d . . . . .
O16 O 0.2560(2) 0.05822(19) 0.48875(17) 0.0318(4) Uani 1 1 d . . . . .
O17 O 0.2254(3) 0.3614(2) 0.4175(2) 0.0438(6) Uani 1 1 d . . . . .
O18 O 0.2595(5) 0.1483(4) 0.5896(3) 0.0742(14) Uani 1 1 d . . . . .
Yb1 Yb 0.19532(2) 0.08184(2) 0.33428(2) 0.02310(4) Uani 1 1 d . . . . .
C13 C 0.1930(5) 0.0733(5) -0.1563(5) 0.076(3) Uani 1 1 d . . . . .
H13A H 0.1243 0.1262 -0.1958 0.113 Uiso 1 1 calc R U . . .
H13B H 0.1662 0.0324 -0.0842 0.113 Uiso 1 1 calc R U . . .
H13C H 0.2308 0.0150 -0.1845 0.113 Uiso 1 1 calc R U . . .
C17 C 0.3174(8) 0.1213(7) -0.0652(8) 0.0993(15) Uani 1 1 d . . . . .
H17A H 0.2499 0.1171 -0.0131 0.119 Uiso 1 1 calc R U . . .
H17B H 0.3782 0.0472 -0.0388 0.119 Uiso 1 1 calc R U . . .
C18 C 0.2266(8) 0.2715(7) -0.2159(8) 0.0993(15) Uani 1 1 d . . . . .
H18A H 0.2364 0.2992 -0.2917 0.119 Uiso 1 1 calc R U . . .
H18B H 0.1410 0.2908 -0.1955 0.119 Uiso 1 1 calc R U . . .
C24 C 0.3677(8) 0.2221(7) -0.0892(8) 0.0993(15) Uani 1 1 d . . . . .
H24A H 0.4538 0.2060 -0.1095 0.119 Uiso 1 1 calc R U . . .
H24B H 0.3581 0.2414 -0.0288 0.119 Uiso 1 1 calc R U . . .
C25 C 0.2998(8) 0.3251(7) -0.1789(7) 0.0993(15) Uani 1 1 d . . . . .
H25A H 0.2478 0.3840 -0.1553 0.119 Uiso 1 1 calc R U . . .
H25B H 0.3563 0.3647 -0.2347 0.119 Uiso 1 1 calc R U . . .
N4 N 0.2771(4) 0.1407(4) -0.1626(3) 0.0576(11) Uani 1 1 d . . . . .
H4 H 0.3487 0.1208 -0.2052 0.069 Uiso 1 1 calc R U . . .
C8 C 0.2422(6) -0.3429(7) 0.4458(5) 0.0722(8) Uani 1 1 d . . . . .
H8A H 0.2809 -0.3060 0.4765 0.087 Uiso 1 1 calc R U . . .
H8B H 0.2980 -0.4148 0.4445 0.087 Uiso 1 1 calc R U . . .
C11 C 0.2975(5) -0.2678(6) 0.2580(4) 0.0623(13) Uani 1 1 d . . . . .
H11A H 0.2612 -0.2305 0.1915 0.093 Uiso 1 1 calc R U . . .
H11B H 0.3314 -0.3514 0.2741 0.093 Uiso 1 1 calc R U . . .
H11C H 0.3608 -0.2280 0.2547 0.093 Uiso 1 1 calc R U . . .
C16 C 0.1239(7) -0.3724(8) 0.5060(5) 0.0722(8) Uani 1 1 d . . . . .
H16A H 0.0877 -0.3174 0.5389 0.087 Uiso 1 1 calc R U . . .
H16B H 0.1368 -0.4543 0.5598 0.087 Uiso 1 1 calc R U . . .
C21 C 0.0798(6) -0.2646(7) 0.3337(5) 0.0722(8) Uani 1 1 d . . . . .
H21A H 0.0256 -0.1885 0.3262 0.087 Uiso 1 1 calc R U . . .
H21B H 0.0750 -0.2783 0.2723 0.087 Uiso 1 1 calc R U . . .
C23 C 0.0424(6) -0.3578(7) 0.4235(4) 0.0722(8) Uani 1 1 d . . . . .
H23A H 0.0558 -0.4313 0.4131 0.087 Uiso 1 1 calc R U . . .
H23B H -0.0429 -0.3356 0.4432 0.087 Uiso 1 1 calc R U . . .
N1 N 0.2048(3) -0.2578(3) 0.3399(3) 0.0484(8) Uani 1 1 d . . . . .
H1 H 0.1991 -0.1774 0.3371 0.058 Uiso 1 1 calc R U . . .
C19 C 0.0412(6) 0.5042(5) 0.1687(6) 0.086(2) Uani 1 1 d . . . . .
H19A H 0.0237 0.4731 0.2433 0.129 Uiso 1 1 calc R U . . .
H19B H -0.0138 0.4843 0.1371 0.129 Uiso 1 1 calc R U . . .
H19C H 0.0313 0.5904 0.1405 0.129 Uiso 1 1 calc R U . . .
C20 C 0.1791(10) 0.4631(10) 0.0425(9) 0.130(3) Uani 1 1 d D . . . .
H20A H 0.1394 0.5411 -0.0074 0.156 Uiso 1 1 calc R U . . .
H20B H 0.1543 0.3990 0.0350 0.156 Uiso 1 1 calc R U . . .
C22 C 0.2486(8) 0.5073(6) 0.1609(6) 0.086(3) Uani 1 1 d . . . . .
H22A H 0.2523 0.4859 0.2350 0.104 Uiso 1 1 calc R U . . .
H22B H 0.2252 0.5944 0.1253 0.104 Uiso 1 1 calc R U . . .
C26 C 0.3247(10) 0.4475(10) 0.0352(9) 0.130(3) Uani 1 1 d D . . . .
H26A H 0.3606 0.3678 0.0375 0.156 Uiso 1 1 calc R U . . .
H26B H 0.3480 0.5055 -0.0331 0.156 Uiso 1 1 calc R U . . .
C27 C 0.3799(12) 0.4612(10) 0.1137(9) 0.130(3) Uani 1 1 d D . . . .
H27A H 0.4300 0.5215 0.0838 0.156 Uiso 1 1 calc R U . . .
H27B H 0.4244 0.3857 0.1631 0.156 Uiso 1 1 calc R U . . .
N3 N 0.1612(4) 0.4533(3) 0.1469(3) 0.0448(7) Uani 1 1 d . . . . .
H3 H 0.1774 0.3675 0.1944 0.054 Uiso 1 1 calc R U . . .
C9 C 0.3307(4) -0.1428(5) 0.7361(3) 0.0505(10) Uani 1 1 d . . . . .
H9A H 0.3287 -0.0606 0.7248 0.061 Uiso 1 1 calc R U . . .
H9B H 0.3924 -0.1973 0.7848 0.061 Uiso 1 1 calc R U . . .
C10 C 0.2912(5) -0.2594(4) 0.6551(4) 0.0572(12) Uani 1 1 d . . . . .
H10A H 0.2398 -0.2367 0.5982 0.069 Uiso 1 1 calc R U . . .
H10B H 0.3518 -0.3312 0.6599 0.069 Uiso 1 1 calc R U . . .
C12 C 0.2196(6) -0.2803(6) 0.7529(5) 0.0736(18) Uani 1 1 d . . . . .
H12A H 0.2591 -0.3526 0.8090 0.088 Uiso 1 1 calc R U . . .
H12B H 0.1395 -0.2900 0.7471 0.088 Uiso 1 1 calc R U . . .
C14 C 0.2097(5) -0.1748(6) 0.7741(5) 0.0666(15) Uani 1 1 d . . . . .
H14A H 0.1942 -0.1942 0.8485 0.080 Uiso 1 1 calc R U . . .
H14B H 0.1453 -0.1094 0.7360 0.080 Uiso 1 1 calc R U . . .
C15 C 0.4791(4) -0.1743(5) 0.6003(3) 0.0503(6) Uani 1 1 d . . . . .
H15A H 0.4849 -0.1649 0.5289 0.075 Uiso 1 1 calc R U . . .
H15B H 0.5206 -0.2540 0.6435 0.075 Uiso 1 1 calc R U . . .
H15C H 0.5160 -0.1157 0.6042 0.075 Uiso 1 1 calc R U . . .
N2 N 0.3520(3) -0.1566(4) 0.6372(3) 0.0503(6) Uani 1 1 d . . . . .
H2 H 0.3084 -0.0828 0.5836 0.060 Uiso 1 1 calc R U . . .
O4W O 0.6192(4) 0.2511(4) -0.0124(4) 0.0767(14) Uani 1 1 d . . . . .
O1W O 0.6047(3) -0.3617(3) 0.4635(3) 0.0538(8) Uani 1 1 d . . . . .
O5W O 0.1273(3) -0.1853(3) 0.0514(2) 0.0478(6) Uani 1 1 d . . . . .
O3W O 0.5401(4) 0.4993(4) 0.3780(3) 0.0664(10) Uani 1 1 d . . . . .
O2W O 0.5163(10) 0.5345(12) 0.1789(12) 0.233(6) Uani 1 1 d . . . . .

loop_
_atom_site_aniso_label
_atom_site_aniso_U_11
_atom_site_aniso_U_22
_atom_site_aniso_U_33
_atom_site_aniso_U_23
_atom_site_aniso_U_13
_atom_site_aniso_U_12
C1 0.0185(7) 0.0207(7) 0.0241(8) -0.0075(7) 0.0036(6) -0.0038(6)
C2 0.0245(10) 0.0327(11) 0.0307(11) -0.0131(10) 0.0101(8) -0.0079(8)
C3 0.0202(8) 0.0302(10) 0.0289(10) -0.0113(9) 0.0059(7) -0.0040(7)
C4 0.0289(11) 0.0279(10) 0.0335(12) -0.0127(9) -0.0004(9) -0.0068(8)
C5 0.0456(17) 0.0336(12) 0.0320(13) -0.0129(11) -0.0062(12) -0.0089(12)
C6 0.0275(12) 0.0564(19) 0.0332(13) -0.0255(14) 0.0065(9) -0.0138(12)
C7 0.0285(12) 0.0526(18) 0.0277(11) -0.0145(12) 0.0010(9) -0.0056(12)
O5 0.0247(8) 0.0230(7) 0.0356(10) -0.0123(7) 0.0129(7) -0.0059(6)
O6 0.0248(7) 0.0215(6) 0.0300(8) -0.0060(6) 0.0093(6) -0.0034(6)
O7 0.0247(8) 0.0311(9) 0.0317(9) -0.0056(7) 0.0096(7) -0.0011(7)
O8 0.0285(9) 0.0292(8) 0.0370(10) -0.0070(8) 0.0128(8) -0.0052(7)
O9 0.0361(12) 0.0428(13) 0.0430(13) -0.0154(11) 0.0223(10) -0.0119(10)
O10 0.0286(10) 0.0373(11) 0.0419(12) -0.0128(10) 0.0111(9) 0.0040(8)
O11 0.0426(13) 0.0399(11) 0.0360(11) -0.0188(9) -0.0010(9) -0.0129(10)
O12 0.0349(11) 0.0408(11) 0.0300(9) -0.0126(9) -0.0052(8) 0.0005(9)
O13 0.0533(19) 0.084(3) 0.0536(18) -0.0417(19) -0.0032(14) -0.0235(18)
O14 0.061(2) 0.065(2) 0.0360(13) -0.0168(14) -0.0122(13) -0.0071(17)
O15 0.0338(9) 0.0255(7) 0.0267(8) -0.0072(6) -0.0006(7) -0.0097(7)
O16 0.0342(10) 0.0285(8) 0.0308(9) -0.0098(7) -0.0044(7) -0.0062(7)
O17 0.0560(16) 0.0307(10) 0.0503(14) -0.0203(10) -0.0114(12) -0.0065(10)
O18 0.137(4) 0.0488(18) 0.0443(17) -0.0160(14) -0.034(2) -0.020(2)
Yb1 0.01936(5) 0.02351(5) 0.02348(5) -0.00902(4) 0.00514(3) -0.00478(3)
C13 0.050(3) 0.065(4) 0.088(5) -0.024(4) 0.030(4) -0.007(3)
C17 0.091(3) 0.068(2) 0.123(4) -0.042(2) 0.028(3) -0.0072(19)
C18 0.091(3) 0.068(2) 0.123(4) -0.042(2) 0.028(3) -0.0072(19)
C24 0.091(3) 0.068(2) 0.123(4) -0.042(2) 0.028(3) -0.0072(19)
C25 0.091(3) 0.068(2) 0.123(4) -0.042(2) 0.028(3) -0.0072(19)
N4 0.0476(19) 0.0494(19) 0.057(2) -0.0190(17) 0.0255(17) -0.0026(15)
C8 0.0665(18) 0.089(2) 0.0504(13) -0.0167(14) -0.0057(12) -0.0197(16)
C11 0.065(3) 0.081(4) 0.045(2) -0.019(2) -0.005(2) -0.032(3)
C16 0.0665(18) 0.089(2) 0.0504(13) -0.0167(14) -0.0057(12) -0.0197(16)
C21 0.0665(18) 0.089(2) 0.0504(13) -0.0167(14) -0.0057(12) -0.0197(16)
C23 0.0665(18) 0.089(2) 0.0504(13) -0.0167(14) -0.0057(12) -0.0197(16)
N1 0.0444(17) 0.0368(13) 0.0520(18) -0.0012(12) -0.0184(14) -0.0101(12)
C19 0.056(3) 0.045(2) 0.098(5) 0.008(3) 0.011(3) 0.008(2)
C20 0.144(6) 0.092(4) 0.112(5) -0.028(3) 0.012(5) 0.003(4)
C22 0.122(7) 0.068(4) 0.063(3) 0.003(3) -0.009(4) -0.062(4)
C26 0.144(6) 0.092(4) 0.112(5) -0.028(3) 0.012(5) 0.003(4)
C27 0.144(6) 0.092(4) 0.112(5) -0.028(3) 0.012(5) 0.003(4)
N3 0.060(2) 0.0317(12) 0.0376(14) -0.0093(11) -0.0030(13) -0.0096(12)
C9 0.044(2) 0.070(3) 0.0402(18) -0.0275(19) -0.0040(14) -0.0055(19)
C10 0.069(3) 0.044(2) 0.060(3) -0.0241(19) -0.023(2) 0.003(2)
C12 0.050(3) 0.077(4) 0.075(4) -0.007(3) -0.008(3) -0.024(3)
C14 0.044(2) 0.092(4) 0.059(3) -0.028(3) 0.010(2) -0.020(3)
C15 0.0364(11) 0.0634(17) 0.0381(11) -0.0168(11) -0.0004(9) 0.0025(11)
N2 0.0364(11) 0.0634(17) 0.0381(11) -0.0168(11) -0.0004(9) 0.0025(11)
O4W 0.055(2) 0.0493(19) 0.083(3) 0.0053(18) 0.009(2) -0.0083(16)
O1W 0.075(2) 0.0329(11) 0.0556(17) -0.0109(11) -0.0207(16) -0.0176(13)
O5W 0.0378(13) 0.0549(16) 0.0446(14) -0.0166(12) -0.0115(11) -0.0010(12)
O3W 0.083(3) 0.0516(19) 0.066(2) -0.0263(17) -0.016(2) -0.0043(18)
O2W 0.157(10) 0.199(12) 0.331(16) -0.098(11) -0.114(10) 0.027(8)

loop_
_atom_type_symbol
_atom_type_description
_atom_type_scat_dispersion_real
_atom_type_scat_dispersion_imag
_atom_type_scat_source
Yb Yb -0.3850 5.5486 'International Tables Vol C Tables 4.2.6.8 and 6.1.1.4'
C C 0.0033 0.0016 'International Tables Vol C Tables 4.2.6.8 and 6.1.1.4'
N N 0.0061 0.0033 'International Tables Vol C Tables 4.2.6.8 and 6.1.1.4'
O O 0.0106 0.0060 'International Tables Vol C Tables 4.2.6.8 and 6.1.1.4'
H H 0.0000 0.0000 'International Tables Vol C Tables 4.2.6.8 and 6.1.1.4'

loop_
_geom_angle_atom_site_label_1
_geom_angle_atom_site_label_2
_geom_angle_atom_site_label_3
_geom_angle
_geom_angle_site_symmetry_1
_geom_angle_site_symmetry_3
_geom_angle_publ_flag
O5 C1 O6 126.8(2) . 2_556 ?
O5 C1 C1 116.7(2) . 2_556 ?
O6 C1 C1 116.4(2) 2_556 2_556 ?
O5 C1 Yb1 41.49(12) . . ?
O6 C1 Yb1 166.34(17) 2_556 . ?
C1 C1 Yb1 75.73(16) 2_556 . ?
O5 C1 Yb1 166.19(17) . 2_556 ?
O6 C1 Yb1 41.24(11) 2_556 2_556 ?
C1 C1 Yb1 75.71(16) 2_556 2_556 ?
Yb1 C1 Yb1 151.44(8) . 2_556 ?
O9 C2 O8 126.9(3) . . ?
O9 C2 C3 118.7(3) . . ?
O8 C2 C3 114.4(2) . . ?
O9 C2 Yb1 165.2(3) . . ?
O8 C2 Yb1 39.57(13) . . ?
C3 C2 Yb1 75.26(13) . . ?
O10 C3 O7 126.3(3) . . ?
O10 C3 C2 117.8(2) . . ?
O7 C3 C2 115.9(2) . . ?
O10 C3 Yb1 165.2(2) . . ?
O7 C3 Yb1 40.45(13) . . ?
C2 C3 Yb1 75.99(14) . . ?
O17 C4 O15 126.9(3) . . ?
O17 C4 C5 119.1(3) . . ?
O15 C4 C5 114.0(2) . . ?
O17 C4 Yb1 164.3(2) . . ?
O15 C4 Yb1 38.04(13) . . ?
C5 C4 Yb1 76.23(16) . . ?
O18 C5 O16 125.7(3) . . ?
O18 C5 C4 120.5(3) . . ?
O16 C5 C4 113.8(3) . . ?
O18 C5 Yb1 162.7(3) . . ?
O16 C5 Yb1 39.42(15) . . ?
C4 C5 Yb1 75.33(16) . . ?
O13 C6 O11 126.8(4) . . ?
O13 C6 C7 118.6(4) . . ?
O11 C6 C7 114.7(3) . . ?
O13 C6 Yb1 166.0(4) . . ?
O11 C6 Yb1 39.31(17) . . ?
C7 C6 Yb1 75.36(17) . . ?
O14 C7 O12 126.8(4) . . ?
O14 C7 C6 118.2(4) . . ?
O12 C7 C6 115.0(3) . . ?
O14 C7 Yb1 165.4(3) . . ?
O12 C7 Yb1 39.19(16) . . ?
C6 C7 Yb1 75.97(17) . . ?
C1 O5 Yb1 117.89(16) . . ?
C1 O6 Yb1 118.20(15) 2_556 . ?
C3 O7 Yb1 118.93(18) . . ?
C2 O8 Yb1 119.82(18) . . ?
C6 O11 Yb1 120.4(2) . . ?
C7 O12 Yb1 120.3(2) . . ?
C4 O15 Yb1 121.85(18) . . ?
C5 O16 Yb1 119.9(2) . . ?
O15 Yb1 O12 76.69(9) . . ?
O15 Yb1 O8 77.75(8) . . ?
O12 Yb1 O8 78.36(9) . . ?
O15 Yb1 O11 145.29(9) . . ?
O12 Yb1 O11 69.41(10) . . ?
O8 Yb1 O11 88.15(10) . . ?
O15 Yb1 O7 123.69(9) . . ?
O12 Yb1 O7 134.88(9) . . ?
O8 Yb1 O7 69.44(8) . . ?
O11 Yb1 O7 78.58(10) . . ?
O15 Yb1 O16 68.61(7) . . ?
O12 Yb1 O16 142.52(9) . . ?
O8 Yb1 O16 106.75(10) . . ?
O11 Yb1 O16 146.07(9) . . ?
O7 Yb1 O16 78.58(9) . . ?
O15 Yb1 O6 77.33(8) . . ?
O12 Yb1 O6 78.24(8) . . ?
O8 Yb1 O6 149.03(7) . . ?
O11 Yb1 O6 102.23(9) . . ?
O7 Yb1 O6 140.92(7) . . ?
O16 Yb1 O6 80.71(8) . . ?
O15 Yb1 O5 134.37(8) . . ?
O12 Yb1 O5 123.29(10) . . ?
O8 Yb1 O5 141.57(8) . . ?
O11 Yb1 O5 73.75(9) . . ?
O7 Yb1 O5 73.82(7) . . ?
O16 Yb1 O5 75.99(9) . . ?
O6 Yb1 O5 69.19(7) . . ?
O15 Yb1 C3 114.46(8) . . ?
O12 Yb1 C3 117.44(8) . . ?
O8 Yb1 C3 49.23(8) . . ?
O11 Yb1 C3 76.46(9) . . ?
O7 Yb1 C3 20.62(7) . . ?
O16 Yb1 C3 90.27(8) . . ?
O6 Yb1 C3 161.50(7) . . ?
O5 Yb1 C3 93.04(7) . . ?
O15 Yb1 C1 116.67(7) . . ?
O12 Yb1 C1 114.28(8) . . ?
O8 Yb1 C1 161.99(7) . . ?
O11 Yb1 C1 84.85(8) . . ?
O7 Yb1 C1 92.88(7) . . ?
O16 Yb1 C1 71.61(7) . . ?
O6 Yb1 C1 48.97(6) . . ?
O5 Yb1 C1 20.62(6) . . ?
C3 Yb1 C1 112.85(6) . . ?
O15 Yb1 C1 92.81(7) . 2_556 ?
O12 Yb1 C1 94.87(8) . 2_556 ?
O8 Yb1 C1 169.39(7) . 2_556 ?
O11 Yb1 C1 97.18(8) . 2_556 ?
O7 Yb1 C1 120.55(7) . 2_556 ?
O16 Yb1 C1 73.65(8) . 2_556 ?
O6 Yb1 C1 20.57(6) . 2_556 ?
O5 Yb1 C1 49.04(6) . 2_556 ?
C3 Yb1 C1 141.00(6) . 2_556 ?
C1 Yb1 C1 28.57(8) . 2_556 ?
O15 Yb1 C2 94.49(8) . . ?
O12 Yb1 C2 93.81(9) . . ?
O8 Yb1 C2 20.62(8) . . ?
O11 Yb1 C2 80.80(9) . . ?
O7 Yb1 C2 49.22(8) . . ?
O16 Yb1 C2 102.40(9) . . ?
O6 Yb1 C2 169.64(7) . . ?
O5 Yb1 C2 121.09(7) . . ?
C3 Yb1 C2 28.75(8) . . ?
C1 Yb1 C2 141.38(6) . . ?
C1 Yb1 C2 169.75(8) 2_556 . ?
N4 C13 H13A 109.5 . . ?
N4 C13 H13B 109.5 . . ?
H13A C13 H13B 109.5 . . ?
N4 C13 H13C 109.5 . . ?
H13A C13 H13C 109.5 . . ?
H13B C13 H13C 109.5 . . ?
C24 C17 N4 104.4(8) . . ?
C24 C17 H17A 110.9 . . ?
N4 C17 H17A 110.9 . . ?
C24 C17 H17B 110.9 . . ?
N4 C17 H17B 110.9 . . ?
H17A C17 H17B 108.9 . . ?
C25 C18 N4 102.9(8) . . ?
C25 C18 H18A 111.2 . . ?
N4 C18 H18A 111.2 . . ?
C25 C18 H18B 111.2 . . ?
N4 C18 H18B 111.2 . . ?
H18A C18 H18B 109.1 . . ?
C17 C24 C25 106.5(9) . . ?
C17 C24 H24A 110.4 . . ?
C25 C24 H24A 110.4 . . ?
C17 C24 H24B 110.4 . . ?
C25 C24 H24B 110.4 . . ?
H24A C24 H24B 108.6 . . ?
C18 C25 C24 106.0(7) . . ?
C18 C25 H25A 110.5 . . ?
C24 C25 H25A 110.5 . . ?
C18 C25 H25B 110.5 . . ?
C24 C25 H25B 110.5 . . ?
H25A C25 H25B 108.7 . . ?
C13 N4 C17 116.0(5) . . ?
C13 N4 C18 110.9(6) . . ?
C17 N4 C18 106.4(6) . . ?
C13 N4 H4 107.7 . . ?
C17 N4 H4 107.7 . . ?
C18 N4 H4 107.7 . . ?
N1 C8 C16 103.5(5) . . ?
N1 C8 H8A 111.1 . . ?
C16 C8 H8A 111.1 . . ?
N1 C8 H8B 111.1 . . ?
C16 C8 H8B 111.1 . . ?
H8A C8 H8B 109.0 . . ?
N1 C11 H11A 109.5 . . ?
N1 C11 H11B 109.5 . . ?
H11A C11 H11B 109.5 . . ?
N1 C11 H11C 109.5 . . ?
H11A C11 H11C 109.5 . . ?
H11B C11 H11C 109.5 . . ?
C8 C16 C23 104.9(5) . . ?
C8 C16 H16A 110.8 . . ?
C23 C16 H16A 110.8 . . ?
C8 C16 H16B 110.8 . . ?
C23 C16 H16B 110.8 . . ?
H16A C16 H16B 108.8 . . ?
C23 C21 N1 111.0(5) . . ?
C23 C21 H21A 109.4 . . ?
N1 C21 H21A 109.4 . . ?
C23 C21 H21B 109.4 . . ?
N1 C21 H21B 109.4 . . ?
H21A C21 H21B 108.0 . . ?
C21 C23 C16 102.6(6) . . ?
C21 C23 H23A 111.2 . . ?
C16 C23 H23A 111.2 . . ?
C21 C23 H23B 111.2 . . ?
C16 C23 H23B 111.2 . . ?
H23A C23 H23B 109.2 . . ?
C11 N1 C21 119.8(4) . . ?
C11 N1 C8 112.5(4) . . ?
C21 N1 C8 107.2(4) . . ?
C11 N1 H1 105.4 . . ?
C21 N1 H1 105.4 . . ?
C8 N1 H1 105.4 . . ?
N3 C19 H19A 109.5 . . ?
N3 C19 H19B 109.5 . . ?
H19A C19 H19B 109.5 . . ?
N3 C19 H19C 109.5 . . ?
H19A C19 H19C 109.5 . . ?
H19B C19 H19C 109.5 . . ?
N3 C20 C26 95.7(9) . . ?
N3 C20 H20A 112.6 . . ?
C26 C20 H20A 112.6 . . ?
N3 C20 H20B 112.6 . . ?
C26 C20 H20B 112.6 . . ?
H20A C20 H20B 110.1 . . ?
N3 C22 C27 109.5(7) . . ?
N3 C22 H22A 109.8 . . ?
C27 C22 H22A 109.8 . . ?
N3 C22 H22B 109.8 . . ?
C27 C22 H22B 109.8 . . ?
H22A C22 H22B 108.2 . . ?
C27 C26 C20 118.6(11) . . ?
C27 C26 H26A 107.7 . . ?
C20 C26 H26A 107.7 . . ?
C27 C26 H26B 107.7 . . ?
C20 C26 H26B 107.7 . . ?
H26A C26 H26B 107.1 . . ?
C26 C27 C22 91.5(9) . . ?
C26 C27 H27A 113.4 . . ?
C22 C27 H27A 113.4 . . ?
C26 C27 H27B 113.4 . . ?
C22 C27 H27B 113.4 . . ?
H27A C27 H27B 110.7 . . ?
C19 N3 C20 111.4(6) . . ?
C19 N3 C22 113.2(6) . . ?
C20 N3 C22 107.4(7) . . ?
C19 N3 H3 108.2 . . ?
C20 N3 H3 108.2 . . ?
C22 N3 H3 108.2 . . ?
N2 C9 C14 101.8(4) . . ?
N2 C9 H9A 111.4 . . ?
C14 C9 H9A 111.4 . . ?
N2 C9 H9B 111.4 . . ?
C14 C9 H9B 111.4 . . ?
H9A C9 H9B 109.3 . . ?
C12 C10 N2 105.0(4) . . ?
C12 C10 H10A 110.8 . . ?
N2 C10 H10A 110.8 . . ?
C12 C10 H10B 110.8 . . ?
N2 C10 H10B 110.8 . . ?
H10A C10 H10B 108.8 . . ?
C10 C12 C14 106.4(5) . . ?
C10 C12 H12A 110.4 . . ?
C14 C12 H12A 110.4 . . ?
C10 C12 H12B 110.4 . . ?
C14 C12 H12B 110.4 . . ?
H12A C12 H12B 108.6 . . ?
C12 C14 C9 103.1(5) . . ?
C12 C14 H14A 111.1 . . ?
C9 C14 H14A 111.1 . . ?
C12 C14 H14B 111.1 . . ?
C9 C14 H14B 111.1 . . ?
H14A C14 H14B 109.1 . . ?
N2 C15 H15A 109.5 . . ?
N2 C15 H15B 109.5 . . ?
H15A C15 H15B 109.5 . . ?
N2 C15 H15C 109.5 . . ?
H15A C15 H15C 109.5 . . ?
H15B C15 H15C 109.5 . . ?
C15 N2 C9 114.2(4) . . ?
C15 N2 C10 113.7(4) . . ?
C9 N2 C10 105.4(4) . . ?
C15 N2 H2 107.7 . . ?
C9 N2 H2 107.7 . . ?
C10 N2 H2 107.7 . . ?

loop_
_geom_bond_atom_site_label_1
_geom_bond_atom_site_label_2
_geom_bond_distance
_geom_bond_site_symmetry_2
_geom_bond_publ_flag
C1 O5 1.250(3) . ?
C1 O6 1.250(3) 2_556 ?
C1 C1 1.548(4) 2_556 ?
C1 Yb1 3.137(2) . ?
C1 Yb1 3.137(2) 2_556 ?
C2 O9 1.241(3) . ?
C2 O8 1.273(4) . ?
C2 C3 1.556(4) . ?
C2 Yb1 3.138(3) . ?
C3 O10 1.246(3) . ?
C3 O7 1.259(3) . ?
C3 Yb1 3.127(2) . ?
C4 O17 1.232(4) . ?
C4 O15 1.279(4) . ?
C4 C5 1.555(4) . ?
C4 Yb1 3.160(3) . ?
C5 O18 1.213(5) . ?
C5 O16 1.295(4) . ?
C5 Yb1 3.173(3) . ?
C6 O13 1.250(5) . ?
C6 O11 1.267(5) . ?
C6 C7 1.556(6) . ?
C6 Yb1 3.146(3) . ?
C7 O14 1.234(4) . ?
C7 O12 1.273(4) . ?
C7 Yb1 3.138(3) . ?
O5 Yb1 2.351(2) . ?
O6 C1 1.250(3) 2_556 ?
O6 Yb1 2.3463(18) . ?
O7 Yb1 2.318(2) . ?
O8 Yb1 2.303(2) . ?
O11 Yb1 2.310(2) . ?
O12 Yb1 2.296(2) . ?
O15 Yb1 2.292(2) . ?
O16 Yb1 2.323(2) . ?
Yb1 C1 3.137(2) 2_556 ?
C13 N4 1.429(7) . ?
C13 H13A 0.9800 . ?
C13 H13B 0.9800 . ?
C13 H13C 0.9800 . ?
C17 C24 1.436(12) . ?
C17 N4 1.455(12) . ?
C17 H17A 0.9900 . ?
C17 H17B 0.9900 . ?
C18 C25 1.500(14) . ?
C18 N4 1.510(9) . ?
C18 H18A 0.9900 . ?
C18 H18B 0.9900 . ?
C24 C25 1.537(13) . ?
C24 H24A 0.9900 . ?
C24 H24B 0.9900 . ?
C25 H25A 0.9900 . ?
C25 H25B 0.9900 . ?
N4 H4 1.0000 . ?
C8 N1 1.500(7) . ?
C8 C16 1.542(10) . ?
C8 H8A 0.9900 . ?
C8 H8B 0.9900 . ?
C11 N1 1.492(7) . ?
C11 H11A 0.9800 . ?
C11 H11B 0.9800 . ?
C11 H11C 0.9800 . ?
C16 C23 1.560(9) . ?
C16 H16A 0.9900 . ?
C16 H16B 0.9900 . ?
C21 C23 1.426(9) . ?
C21 N1 1.495(7) . ?
C21 H21A 0.9900 . ?
C21 H21B 0.9900 . ?
C23 H23A 0.9900 . ?
C23 H23B 0.9900 . ?
N1 H1 1.0000 . ?
C19 N3 1.430(7) . ?
C19 H19A 0.9800 . ?
C19 H19B 0.9800 . ?
C19 H19C 0.9800 . ?
C20 N3 1.443(12) . ?
C20 C26 1.643(13) . ?
C20 H20A 0.9900 . ?
C20 H20B 0.9900 . ?
C22 N3 1.449(7) . ?
C22 C27 1.642(14) . ?
C22 H22A 0.9900 . ?
C22 H22B 0.9900 . ?
C26 C27 1.483(13) . ?
C26 H26A 0.9900 . ?
C26 H26B 0.9900 . ?
C27 H27A 0.9900 . ?
C27 H27B 0.9900 . ?
N3 H3 1.0000 . ?
C9 N2 1.491(5) . ?
C9 C14 1.513(7) . ?
C9 H9A 0.9900 . ?
C9 H9B 0.9900 . ?
C10 C12 1.472(9) . ?
C10 N2 1.557(7) . ?
C10 H10A 0.9900 . ?
C10 H10B 0.9900 . ?
C12 C14 1.488(10) . ?
C12 H12A 0.9900 . ?
C12 H12B 0.9900 . ?
C14 H14A 0.9900 . ?
C14 H14B 0.9900 . ?
C15 N2 1.481(5) . ?
C15 H15A 0.9800 . ?
C15 H15B 0.9800 . ?
C15 H15C 0.9800 . ?
N2 H2 1.0000 . ?

loop_
_geom_torsion_atom_site_label_1
_geom_torsion_atom_site_label_2
_geom_torsion_atom_site_label_3
_geom_torsion_atom_site_label_4
_geom_torsion
_geom_torsion_site_symmetry_1
_geom_torsion_site_symmetry_2
_geom_torsion_site_symmetry_3
_geom_torsion_site_symmetry_4
_geom_torsion_publ_flag
O9 C2 C3 O10 -0.5(5) . . . . ?
O8 C2 C3 O10 179.8(3) . . . . ?
Yb1 C2 C3 O10 174.0(3) . . . . ?
O9 C2 C3 O7 178.9(3) . . . . ?
O8 C2 C3 O7 -0.7(4) . . . . ?
Yb1 C2 C3 O7 -6.5(2) . . . . ?
O9 C2 C3 Yb1 -174.6(3) . . . . ?
O8 C2 C3 Yb1 5.8(2) . . . . ?
O17 C4 C5 O18 4.0(6) . . . . ?
O15 C4 C5 O18 -176.7(4) . . . . ?
Yb1 C4 C5 O18 -172.5(5) . . . . ?
O17 C4 C5 O16 -174.8(3) . . . . ?
O15 C4 C5 O16 4.5(4) . . . . ?
Yb1 C4 C5 O16 8.7(3) . . . . ?
O17 C4 C5 Yb1 176.5(3) . . . . ?
O15 C4 C5 Yb1 -4.3(2) . . . . ?
O13 C6 C7 O14 -2.2(5) . . . . ?
O11 C6 C7 O14 176.8(4) . . . . ?
Yb1 C6 C7 O14 176.5(3) . . . . ?
O13 C6 C7 O12 177.3(3) . . . . ?
O11 C6 C7 O12 -3.7(4) . . . . ?
Yb1 C6 C7 O12 -4.0(2) . . . . ?
O13 C6 C7 Yb1 -178.7(3) . . . . ?
O11 C6 C7 Yb1 0.3(2) . . . . ?
O6 C1 O5 Yb1 -170.3(2) 2_556 . . . ?
C1 C1 O5 Yb1 9.4(4) 2_556 . . . ?
Yb1 C1 O5 Yb1 162.5(7) 2_556 . . . ?
O10 C3 O7 Yb1 -170.8(3) . . . . ?
C2 C3 O7 Yb1 9.8(4) . . . . ?
O9 C2 O8 Yb1 171.6(3) . . . . ?
C3 C2 O8 Yb1 -8.9(4) . . . . ?
O13 C6 O11 Yb1 178.4(3) . . . . ?
C7 C6 O11 Yb1 -0.5(4) . . . . ?
O14 C7 O12 Yb1 -174.4(3) . . . . ?
C6 C7 O12 Yb1 6.2(4) . . . . ?
O17 C4 O15 Yb1 -174.1(3) . . . . ?
C5 C4 O15 Yb1 6.7(4) . . . . ?
O18 C5 O16 Yb1 167.9(4) . . . . ?
C4 C5 O16 Yb1 -13.4(4) . . . . ?
N4 C17 C24 C25 29.7(8) . . . . ?
N4 C18 C25 C24 -12.2(8) . . . . ?
C17 C24 C25 C18 -10.4(9) . . . . ?
C24 C17 N4 C13 -162.3(5) . . . . ?
C24 C17 N4 C18 -38.4(7) . . . . ?
C25 C18 N4 C13 158.0(6) . . . . ?
C25 C18 N4 C17 31.0(7) . . . . ?
N1 C8 C16 C23 28.7(8) . . . . ?
N1 C21 C23 C16 24.7(8) . . . . ?
C8 C16 C23 C21 -32.8(8) . . . . ?
C23 C21 N1 C11 122.6(6) . . . . ?
C23 C21 N1 C8 -7.0(8) . . . . ?
C16 C8 N1 C11 -147.9(5) . . . . ?
C16 C8 N1 C21 -14.2(8) . . . . ?
N3 C20 C26 C27 -15.4(12) . . . . ?
C20 C26 C27 C22 -8.0(11) . . . . ?
N3 C22 C27 C26 30.4(9) . . . . ?
C26 C20 N3 C19 159.0(6) . . . . ?
C26 C20 N3 C22 34.5(9) . . . . ?
C27 C22 N3 C19 -169.4(6) . . . . ?
C27 C22 N3 C20 -46.0(8) . . . . ?
N2 C10 C12 C14 15.8(6) . . . . ?
C10 C12 C14 C9 -36.8(6) . . . . ?
N2 C9 C14 C12 43.0(5) . . . . ?
C14 C9 N2 C15 -158.6(5) . . . . ?
C14 C9 N2 C10 -33.1(5) . . . . ?
C12 C10 N2 C15 137.1(4) . . . . ?
C12 C10 N2 C9 11.3(5) . . . . ?
